data_1530940
loop_
_publ_author_name
'Valkonen, J.'

_publ_section_title
;
 Crystal structures, Infrared-spectra, and thermal behavior of Calcium
 hydrogenselenite monohydrate Ca (H Se O3)2 H2 O, and dicalcium diselenite
 bis(hydrogenselenite) Ca2 (H Se O3)2 (Se2 O5)
;
_journal_name_full 'Journal of Solid State Chemistry'
_journal_page_first 363
_journal_page_last 369
_journal_volume 65
_journal_year 1986
_chemical_formula_sum 'Ca H4 O7 Se2'
_chemical_name_systematic 'Ca (H Se O3)2 (H2 O)'
_space_group_IT_number 2
_symmetry_space_group_name_Hall '-P 1'
_symmetry_space_group_name_H-M 'P -1'
_cell_angle_alpha 90.51
_cell_angle_beta 90.93
_cell_angle_gamma 107.46
_cell_formula_units_Z 2
_cell_length_a 6.911
_cell_length_b 7.369
_cell_length_c 6.739
_cell_volume 327.309
_citation_journal_id_ASTM JSSCBI
_cod_data_source_file Valkonen_JSSCBI_1986_1300.cif
_cod_data_source_block H4Ca1O7Se2
_cod_original_cell_volume 327.3086
_cod_original_formula_sum 'H4 Ca1 O7 Se2'
_cod_database_code 1530940

loop_
_symmetry_equiv_pos_as_xyz
x,y,z
-x,-y,-z

loop_
_atom_site_label
_atom_site_type_symbol
_atom_site_fract_x
_atom_site_fract_y
_atom_site_fract_z
_atom_site_occupancy
_atom_site_U_iso_or_equiv
O1 O-2 0.95759 0.04504 0.21104 1 0.0
O5 O-2 0.64318 0.71534 0.85624 1 0.0
O3 O-2 0.78435 0.14391 0.52888 1 0.0
O7 O-2 0.29716 0.55745 0.59145 1 0.0
Ca1 Ca+2 0.77174 0.07785 0.87837 1 0.0
O6 O-2 0.65651 0.3627 0.90111 1 0.0
Se2 Se+4 0.81965 0.59264 0.86831 1 0.0
O4 O-2 0.91911 0.65041 0.09572 1 0.0
O2 O-2 0.5854 0.01975 0.19172 1 0.0
Se1 Se+4 0.74841 -0.03727 0.34243 1 0.0
